data_4345329
loop_
_publ_author_name
'Bigelow, Jennifer O.'
'England, Jason'
'Klein, Johannes E. M. N.'
'Farquhar, Erik R.'
'Frisch, Jonathan R.'
'Martinho, Marl\`ene'
'Mandal, Debasish'
'M\"unck, Eckard'
'Shaik, Sason'
'Que, Jr, Lawrence'

_publ_section_title
;
 Oxoiron(IV) Tetramethylcyclam Complexes with Axial Carboxylate Ligands:
 Effect of Tethering the Carboxylate on Reactivity.
;
_journal_issue 6
_journal_name_full 'Inorganic chemistry'
_journal_page_first 3287
_journal_page_last 3301
_journal_paper_doi 10.1021/acs.inorgchem.6b02659
_journal_volume 56
_journal_year 2017
_chemical_formula_moiety 'C16 H35 Fe N4 O2, C24 H20 B'
_chemical_formula_sum 'C40 H55 B Fe N4 O2'
_chemical_formula_weight 690.54
_chemical_name_common 08008a
_chemical_name_systematic
; 
 ? 
;
_space_group_IT_number 14
_symmetry_cell_setting monoclinic
_symmetry_space_group_name_Hall '-P 2ybc'
_symmetry_space_group_name_H-M 'P 1 21/c 1'
_atom_sites_solution_hydrogens geom
_atom_sites_solution_primary direct
_atom_sites_solution_secondary difmap
_audit_creation_method SHELXL-97
_cell_angle_alpha 90.00
_cell_angle_beta 98.124(2)
_cell_angle_gamma 90.00
_cell_formula_units_Z 4
_cell_length_a 15.1343(17)
_cell_length_b 9.9223(11)
_cell_length_c 24.850(3)
_cell_measurement_reflns_used 2612
_cell_measurement_temperature 173(2)
_cell_measurement_theta_max 26.37
_cell_measurement_theta_min 2.54
_cell_volume 3694.2(7)
_computing_cell_refinement 'Bruker SMART'
_computing_data_collection 'Bruker SMART'
_computing_data_reduction 'Bruker SAINT'
_computing_molecular_graphics 'Bruker SHELXTL'
_computing_publication_material 'Bruker SHELXTL'
_computing_structure_refinement 'Bruker SHELXTL'
_computing_structure_solution 'Bruker SHELXTL'
_diffrn_ambient_temperature 173(2)
_diffrn_measured_fraction_theta_full 1.000
_diffrn_measured_fraction_theta_max 1.000
_diffrn_measurement_device_type 'CCD area detector'
_diffrn_measurement_method 'phi and omega scans'
_diffrn_radiation_monochromator graphite
_diffrn_radiation_source 'sealed tube'
_diffrn_radiation_type MoK\a
_diffrn_radiation_wavelength 0.71073
_diffrn_reflns_av_R_equivalents 0.0406
_diffrn_reflns_av_sigmaI/netI 0.0314
_diffrn_reflns_limit_h_max 18
_diffrn_reflns_limit_h_min -18
_diffrn_reflns_limit_k_max 12
_diffrn_reflns_limit_k_min 0
_diffrn_reflns_limit_l_max 31
_diffrn_reflns_limit_l_min 0
_diffrn_reflns_number 37183
_diffrn_reflns_theta_full 26.38
_diffrn_reflns_theta_max 26.38
_diffrn_reflns_theta_min 1.36
_exptl_absorpt_coefficient_mu 0.448
_exptl_absorpt_correction_T_max 0.8774
_exptl_absorpt_correction_T_min 0.8591
_exptl_absorpt_correction_type multi-scan
_exptl_absorpt_process_details 'SADABS (Sheldrick, 2004)'
_exptl_crystal_colour Colorless
_exptl_crystal_density_diffrn 1.242
_exptl_crystal_density_method 'not measured'
_exptl_crystal_description Block
_exptl_crystal_F_000 1480
_exptl_crystal_size_max 0.35
_exptl_crystal_size_mid 0.30
_exptl_crystal_size_min 0.30
_refine_diff_density_max 0.237
_refine_diff_density_min -0.312
_refine_diff_density_rms 0.044
_refine_ls_extinction_method none
_refine_ls_goodness_of_fit_ref 1.043
_refine_ls_hydrogen_treatment constr
_refine_ls_matrix_type full
_refine_ls_number_parameters 438
_refine_ls_number_reflns 7567
_refine_ls_number_restraints 0
_refine_ls_restrained_S_all 1.043
_refine_ls_R_factor_all 0.0572
_refine_ls_R_factor_gt 0.0410
_refine_ls_shift/su_max 0.001
_refine_ls_shift/su_mean 0.000
_refine_ls_structure_factor_coef Fsqd
_refine_ls_weighting_details 'calc w=1/[\s^2^(Fo^2^)+(0.0294P)^2^+2.2924P] where P=(Fo^2^+2Fc^2^)/3'
_refine_ls_weighting_scheme calc
_refine_ls_wR_factor_gt 0.0827
_refine_ls_wR_factor_ref 0.0881
_reflns_number_gt 6108
_reflns_number_total 7567
_reflns_threshold_expression >2sigma(I)
_cod_data_source_file ic6b02659_si_002.cif
_cod_data_source_block 08008a
_cod_depositor_comments
;
The following automatic conversions were performed:

'_symmetry_cell_setting' value 'Monoclinic' changed to 'monoclinic'
according to
/home/data/users/saulius/crontab/automatic-downloads/rss-feeds/ACS/lib/dictionaries/cif_core.dic
dictionary named 'cif_core.dic' version 2.4.2 from 2011-04-26.

'_exptl_absorpt_correction_type' value 'Multi-scan' changed to
'multi-scan' according to
/home/data/users/saulius/crontab/automatic-downloads/rss-feeds/ACS/lib/dictionaries/cif_core.dic
dictionary named 'cif_core.dic' version 2.4.2 from 2011-04-26.

Automatic conversion script
Id: cif_fix_values 4973 2017-02-22 13:04:09Z antanas 

 Adding full bibliography for 4345328--4345329.cif.
;
_cod_original_sg_symbol_H-M P2(1)/c
_cod_database_code 4345329

loop_
_symmetry_equiv_pos_as_xyz
'x, y, z'
'-x, y+1/2, -z+1/2'
'-x, -y, -z'
'x, -y-1/2, z-1/2'

loop_
_atom_site_label
_atom_site_type_symbol
_atom_site_fract_x
_atom_site_fract_y
_atom_site_fract_z
_atom_site_U_iso_or_equiv
_atom_site_adp_type
_atom_site_occupancy
_atom_site_symmetry_multiplicity
_atom_site_calc_flag
_atom_site_refinement_flags
Fe1 Fe 0.214896(17) 0.36320(3) 0.590161(10) 0.02349(8) Uani 1 1 d .
N1 N 0.08540(11) 0.25651(17) 0.59105(7) 0.0324(4) Uani 1 1 d .
N2 N 0.27370(11) 0.26326(16) 0.66506(6) 0.0302(4) Uani 1 1 d .
N3 N 0.35948(11) 0.40857(17) 0.58355(7) 0.0334(4) Uani 1 1 d .
N4 N 0.19202(11) 0.30810(16) 0.50476(6) 0.0293(4) Uani 1 1 d .
C1 C 0.09563(17) 0.1171(2) 0.61247(9) 0.0454(6) Uani 1 1 d .
H1A H 0.1281 0.0632 0.5880 0.068 Uiso 1 1 calc R
H1B H 0.0356 0.0768 0.6115 0.068 Uiso 1 1 calc R
C2 C 0.14488(17) 0.1060(2) 0.67014(9) 0.0475(6) Uani 1 1 d .
H2A H 0.1209 0.1749 0.6930 0.071 Uiso 1 1 calc R
H2B H 0.1324 0.0164 0.6849 0.071 Uiso 1 1 calc R
C3 C 0.24427(17) 0.1240(2) 0.67467(9) 0.0450(6) Uani 1 1 d .
H3A H 0.2716 0.0955 0.7115 0.068 Uiso 1 1 calc R
H3B H 0.2671 0.0633 0.6482 0.068 Uiso 1 1 calc R
C4 C 0.37232(14) 0.2622(3) 0.66489(9) 0.0440(6) Uani 1 1 d .
H4A H 0.3887 0.1841 0.6436 0.053 Uiso 1 1 calc R
H4B H 0.4030 0.2524 0.7026 0.053 Uiso 1 1 calc R
C5 C 0.40268(14) 0.3893(3) 0.64081(9) 0.0443(6) Uani 1 1 d .
H5A H 0.3883 0.4671 0.6630 0.053 Uiso 1 1 calc R
H5B H 0.4683 0.3865 0.6418 0.053 Uiso 1 1 calc R
C6 C 0.40125(14) 0.3167(2) 0.54746(9) 0.0404(5) Uani 1 1 d .
H6A H 0.4012 0.2242 0.5624 0.048 Uiso 1 1 calc R
H6B H 0.4642 0.3439 0.5477 0.048 Uiso 1 1 calc R
C7 C 0.35540(14) 0.3146(2) 0.48921(8) 0.0399(5) Uani 1 1 d .
H7A H 0.3956 0.2705 0.4664 0.048 Uiso 1 1 calc R
H7B H 0.3464 0.4087 0.4764 0.048 Uiso 1 1 calc R
C8 C 0.26607(14) 0.2429(2) 0.48028(8) 0.0357(5) Uani 1 1 d .
H8A H 0.2471 0.2344 0.4406 0.043 Uiso 1 1 calc R
H8B H 0.2746 0.1506 0.4952 0.043 Uiso 1 1 calc R
C9 C 0.11418(14) 0.2146(2) 0.49652(8) 0.0373(5) Uani 1 1 d .
H9A H 0.1349 0.1212 0.5048 0.045 Uiso 1 1 calc R
H9B H 0.0863 0.2178 0.4580 0.045 Uiso 1 1 calc R
C10 C 0.04568(14) 0.2527(3) 0.53278(8) 0.0414(5) Uani 1 1 d .
H10A H 0.0205 0.3423 0.5219 0.050 Uiso 1 1 calc R
H10B H -0.0037 0.1864 0.5279 0.050 Uiso 1 1 calc R
C11 C 0.25530(14) 0.3503(2) 0.71127(8) 0.0360(5) Uani 1 1 d .
H11A H 0.2861 0.3134 0.7455 0.054 Uiso 1 1 calc R
H11B H 0.1909 0.3526 0.7126 0.054 Uiso 1 1 calc R
H11C H 0.2769 0.4419 0.7061 0.054 Uiso 1 1 calc R
C12 C 0.37489(16) 0.5502(2) 0.56894(10) 0.0499(6) Uani 1 1 d .
H12A H 0.4391 0.5663 0.5709 0.075 Uiso 1 1 calc R
H12B H 0.3502 0.6103 0.5943 0.075 Uiso 1 1 calc R
H12C H 0.3455 0.5677 0.5319 0.075 Uiso 1 1 calc R
C13 C 0.16692(16) 0.4370(2) 0.47600(9) 0.0429(5) Uani 1 1 d .
H13A H 0.1485 0.4191 0.4373 0.064 Uiso 1 1 calc R
H13B H 0.2183 0.4981 0.4804 0.064 Uiso 1 1 calc R
H13C H 0.1174 0.4787 0.4914 0.064 Uiso 1 1 calc R
C14 C 0.02237(14) 0.3310(3) 0.62062(9) 0.0475(6) Uani 1 1 d .
H14A H -0.0346 0.2827 0.6172 0.071 Uiso 1 1 calc R
H14B H 0.0127 0.4216 0.6051 0.071 Uiso 1 1 calc R
H14C H 0.0473 0.3381 0.6591 0.071 Uiso 1 1 calc R
O1 O 0.19451(9) 0.54270(14) 0.61580(6) 0.0377(3) Uani 1 1 d .
C15 C 0.13369(15) 0.6324(2) 0.60465(8) 0.0367(5) Uani 1 1 d .
O2 O 0.06876(12) 0.62106(19) 0.56965(7) 0.0630(5) Uani 1 1 d .
C16 C 0.14739(19) 0.7568(2) 0.63877(10) 0.0530(7) Uani 1 1 d .
H16A H 0.1136 0.8315 0.6200 0.079 Uiso 1 1 calc R
H16B H 0.2110 0.7798 0.6448 0.079 Uiso 1 1 calc R
H16C H 0.1266 0.7408 0.6738 0.079 Uiso 1 1 calc R
B1 B 0.27371(14) 0.8428(2) 0.36061(8) 0.0260(5) Uani 1 1 d .
C17 C 0.26648(12) 0.67916(19) 0.35000(7) 0.0263(4) Uani 1 1 d .
C18 C 0.18922(13) 0.6076(2) 0.33014(8) 0.0305(4) Uani 1 1 d .
H18A H 0.1351 0.6562 0.3208 0.037 Uiso 1 1 calc R
C19 C 0.18798(15) 0.4681(2) 0.32343(8) 0.0365(5) Uani 1 1 d .
H19A H 0.1337 0.4241 0.3097 0.044 Uiso 1 1 calc R
C20 C 0.26480(15) 0.3937(2) 0.33656(8) 0.0374(5) Uani 1 1 d .
H20A H 0.2643 0.2987 0.3319 0.045 Uiso 1 1 calc R
C21 C 0.34222(15) 0.4599(2) 0.35656(9) 0.0393(5) Uani 1 1 d .
H21A H 0.3960 0.4104 0.3657 0.047 Uiso 1 1 calc R
C22 C 0.34243(14) 0.5983(2) 0.36354(8) 0.0351(5) Uani 1 1 d .
H22A H 0.3968 0.6407 0.3783 0.042 Uiso 1 1 calc R
C23 C 0.35516(12) 0.90887(19) 0.33155(7) 0.0275(4) Uani 1 1 d .
C24 C 0.38760(13) 0.8498(2) 0.28689(8) 0.0329(4) Uani 1 1 d .
H24A H 0.3640 0.7654 0.2738 0.039 Uiso 1 1 calc R
C25 C 0.45308(14) 0.9106(2) 0.26113(9) 0.0405(5) Uani 1 1 d .
H25A H 0.4726 0.8678 0.2307 0.049 Uiso 1 1 calc R
C26 C 0.48994(15) 1.0323(2) 0.27926(9) 0.0450(6) Uani 1 1 d .
H26A H 0.5359 1.0726 0.2623 0.054 Uiso 1 1 calc R
C27 C 0.45851(15) 1.0945(2) 0.32269(9) 0.0429(5) Uani 1 1 d .
H27A H 0.4825 1.1789 0.3355 0.051 Uiso 1 1 calc R
C28 C 0.39248(13) 1.0345(2) 0.34752(8) 0.0341(5) Uani 1 1 d .
H28A H 0.3714 1.0804 0.3767 0.041 Uiso 1 1 calc R
C29 C 0.29216(12) 0.86086(19) 0.42717(7) 0.0270(4) Uani 1 1 d .
C30 C 0.22260(13) 0.84276(19) 0.45811(8) 0.0317(4) Uani 1 1 d .
H30A H 0.1647 0.8229 0.4397 0.038 Uiso 1 1 calc R
C31 C 0.23412(15) 0.8525(2) 0.51441(8) 0.0378(5) Uani 1 1 d .
H31A H 0.1847 0.8399 0.5335 0.045 Uiso 1 1 calc R
C32 C 0.31735(16) 0.8804(2) 0.54264(8) 0.0397(5) Uani 1 1 d .
H32A H 0.3255 0.8890 0.5811 0.048 Uiso 1 1 calc R
C33 C 0.38861(15) 0.8955(2) 0.51398(8) 0.0377(5) Uani 1 1 d .
H33A H 0.4466 0.9128 0.5329 0.045 Uiso 1 1 calc R
C34 C 0.37578(13) 0.88570(19) 0.45762(8) 0.0314(4) Uani 1 1 d .
H34A H 0.4259 0.8963 0.4389 0.038 Uiso 1 1 calc R
C35 C 0.18437(12) 0.92531(19) 0.33328(7) 0.0255(4) Uani 1 1 d .
C36 C 0.14321(13) 0.8975(2) 0.28037(8) 0.0326(5) Uani 1 1 d .
H36A H 0.1654 0.8250 0.2612 0.039 Uiso 1 1 calc R
C37 C 0.07138(14) 0.9713(2) 0.25462(8) 0.0353(5) Uani 1 1 d .
H37A H 0.0446 0.9470 0.2190 0.042 Uiso 1 1 calc R
C38 C 0.03878(13) 1.0797(2) 0.28054(8) 0.0344(5) Uani 1 1 d .
H38A H -0.0102 1.1306 0.2631 0.041 Uiso 1 1 calc R
C39 C 0.07870(14) 1.1125(2) 0.33225(9) 0.0356(5) Uani 1 1 d .
H39A H 0.0581 1.1882 0.3504 0.043 Uiso 1 1 calc R
C40 C 0.14896(13) 1.03521(19) 0.35792(8) 0.0314(4) Uani 1 1 d .
H40A H 0.1740 1.0584 0.3940 0.038 Uiso 1 1 calc R

loop_
_atom_site_aniso_label
_atom_site_aniso_U_11
_atom_site_aniso_U_22
_atom_site_aniso_U_33
_atom_site_aniso_U_23
_atom_site_aniso_U_13
_atom_site_aniso_U_12
Fe1 0.02352(14) 0.02340(13) 0.02300(14) -0.00077(11) 0.00137(10) 0.00309(11)
N1 0.0300(9) 0.0369(9) 0.0308(9) -0.0069(7) 0.0061(7) -0.0044(7)
N2 0.0336(9) 0.0316(9) 0.0250(8) 0.0019(7) 0.0030(7) 0.0076(7)
N3 0.0280(9) 0.0384(10) 0.0347(9) -0.0036(8) 0.0072(7) -0.0003(7)
N4 0.0299(9) 0.0322(9) 0.0254(8) -0.0007(7) 0.0026(7) 0.0025(7)
C1 0.0594(15) 0.0382(13) 0.0403(12) -0.0056(10) 0.0124(11) -0.0178(11)
C2 0.0740(17) 0.0343(12) 0.0366(12) 0.0009(9) 0.0161(12) -0.0117(11)
C3 0.0679(16) 0.0325(12) 0.0354(12) 0.0050(9) 0.0094(11) 0.0073(11)
C4 0.0356(12) 0.0624(15) 0.0317(11) 0.0025(11) -0.0032(9) 0.0194(11)
C5 0.0244(11) 0.0719(17) 0.0356(12) -0.0094(11) 0.0003(9) -0.0009(11)
C6 0.0287(11) 0.0524(13) 0.0412(12) -0.0060(10) 0.0087(9) 0.0045(10)
C7 0.0389(12) 0.0484(13) 0.0352(12) -0.0022(10) 0.0150(10) 0.0024(10)
C8 0.0383(12) 0.0398(12) 0.0299(11) -0.0046(9) 0.0077(9) 0.0039(10)
C9 0.0351(12) 0.0471(13) 0.0281(11) -0.0071(9) -0.0017(9) -0.0028(10)
C10 0.0297(11) 0.0573(14) 0.0361(12) -0.0104(11) 0.0003(9) -0.0060(10)
C11 0.0400(12) 0.0416(12) 0.0260(10) -0.0037(9) 0.0028(9) 0.0022(10)
C12 0.0453(14) 0.0467(14) 0.0592(15) -0.0063(12) 0.0125(12) -0.0142(11)
C13 0.0508(14) 0.0460(13) 0.0307(11) 0.0066(10) 0.0015(10) 0.0108(11)
C14 0.0313(12) 0.0656(16) 0.0476(14) -0.0164(12) 0.0128(10) -0.0065(11)
O1 0.0383(8) 0.0277(7) 0.0464(9) -0.0053(6) 0.0036(7) 0.0090(6)
C15 0.0457(13) 0.0338(11) 0.0332(11) 0.0060(9) 0.0150(10) 0.0076(10)
O2 0.0549(11) 0.0735(13) 0.0562(11) 0.0119(10) -0.0075(9) 0.0170(10)
C16 0.0866(19) 0.0299(12) 0.0498(14) 0.0018(10) 0.0349(14) 0.0132(12)
B1 0.0232(11) 0.0290(11) 0.0254(11) -0.0021(9) 0.0021(9) 0.0009(9)
C17 0.0264(10) 0.0316(10) 0.0217(9) -0.0014(8) 0.0060(8) 0.0013(8)
C18 0.0277(10) 0.0354(11) 0.0286(10) -0.0005(8) 0.0048(8) 0.0027(8)
C19 0.0414(12) 0.0370(12) 0.0310(11) -0.0050(9) 0.0048(9) -0.0082(10)
C20 0.0570(14) 0.0283(11) 0.0286(11) -0.0029(8) 0.0116(10) 0.0009(10)
C21 0.0441(13) 0.0359(12) 0.0380(12) 0.0035(9) 0.0063(10) 0.0122(10)
C22 0.0303(11) 0.0358(11) 0.0377(11) -0.0001(9) 0.0002(9) 0.0023(9)
C23 0.0239(10) 0.0318(10) 0.0258(10) 0.0041(8) 0.0002(8) 0.0059(8)
C24 0.0325(11) 0.0348(11) 0.0312(10) 0.0049(9) 0.0043(9) 0.0075(9)
C25 0.0400(12) 0.0477(13) 0.0363(12) 0.0158(10) 0.0139(10) 0.0195(10)
C26 0.0339(12) 0.0510(14) 0.0523(14) 0.0265(12) 0.0133(11) 0.0074(11)
C27 0.0397(13) 0.0384(12) 0.0496(14) 0.0121(10) 0.0031(11) -0.0045(10)
C28 0.0345(11) 0.0348(11) 0.0330(11) 0.0037(9) 0.0043(9) 0.0005(9)
C29 0.0280(10) 0.0247(9) 0.0278(9) -0.0008(8) 0.0025(8) 0.0009(8)
C30 0.0308(11) 0.0322(11) 0.0325(10) 0.0015(8) 0.0061(9) -0.0026(8)
C31 0.0492(13) 0.0343(11) 0.0328(11) 0.0043(9) 0.0160(10) 0.0023(10)
C32 0.0611(15) 0.0321(11) 0.0247(10) 0.0014(9) 0.0024(10) 0.0044(10)
C33 0.0413(12) 0.0355(12) 0.0322(11) 0.0003(9) -0.0092(10) -0.0005(9)
C34 0.0286(10) 0.0323(11) 0.0327(10) 0.0014(8) 0.0022(8) 0.0009(8)
C35 0.0227(9) 0.0277(10) 0.0265(10) 0.0003(8) 0.0043(8) -0.0028(8)
C36 0.0328(11) 0.0378(11) 0.0275(10) 0.0002(8) 0.0054(9) 0.0058(9)
C37 0.0338(11) 0.0459(13) 0.0250(10) 0.0039(9) -0.0001(9) 0.0004(10)
C38 0.0259(10) 0.0382(11) 0.0387(12) 0.0106(9) 0.0036(9) 0.0060(9)
C39 0.0332(11) 0.0303(11) 0.0440(12) -0.0013(9) 0.0071(10) 0.0056(9)
C40 0.0300(11) 0.0288(10) 0.0337(11) -0.0040(8) -0.0013(9) -0.0007(8)

loop_
_atom_type_symbol
_atom_type_description
_atom_type_scat_dispersion_real
_atom_type_scat_dispersion_imag
_atom_type_scat_source
C C 0.0033 0.0016 'International Tables Vol C Tables 4.2.6.8 and 6.1.1.4'
H H 0.0000 0.0000 'International Tables Vol C Tables 4.2.6.8 and 6.1.1.4'
B B 0.0013 0.0007 'International Tables Vol C Tables 4.2.6.8 and 6.1.1.4'
N N 0.0061 0.0033 'International Tables Vol C Tables 4.2.6.8 and 6.1.1.4'
O O 0.0106 0.0060 'International Tables Vol C Tables 4.2.6.8 and 6.1.1.4'
Fe Fe 0.3463 0.8444 'International Tables Vol C Tables 4.2.6.8 and 6.1.1.4'

loop_
_geom_angle_atom_site_label_1
_geom_angle_atom_site_label_2
_geom_angle_atom_site_label_3
_geom_angle
O1 Fe1 N4 122.94(6)
O1 Fe1 N2 101.68(6)
N4 Fe1 N2 135.07(6)
O1 Fe1 N1 104.65(6)
N4 Fe1 N1 82.60(6)
N2 Fe1 N1 91.65(6)
O1 Fe1 N3 92.39(6)
N4 Fe1 N3 90.08(6)
N2 Fe1 N3 82.56(6)
N1 Fe1 N3 162.82(6)
C14 N1 C1 109.25(17)
C14 N1 C10 107.20(17)
C1 N1 C10 109.44(17)
C14 N1 Fe1 113.35(13)
C1 N1 Fe1 113.52(13)
C10 N1 Fe1 103.72(12)
C3 N2 C4 108.51(17)
C3 N2 C11 108.81(16)
C4 N2 C11 107.53(16)
C3 N2 Fe1 117.72(13)
C4 N2 Fe1 106.72(12)
C11 N2 Fe1 107.15(12)
C12 N3 C6 109.92(17)
C12 N3 C5 107.03(18)
C6 N3 C5 109.36(16)
C12 N3 Fe1 113.26(13)
C6 N3 Fe1 114.91(13)
C5 N3 Fe1 101.73(12)
C13 N4 C9 109.02(16)
C13 N4 C8 109.37(16)
C9 N4 C8 107.34(15)
C13 N4 Fe1 104.33(12)
C9 N4 Fe1 107.74(11)
C8 N4 Fe1 118.76(12)
N1 C1 C2 114.67(17)
N1 C1 H1A 108.6
C2 C1 H1A 108.6
N1 C1 H1B 108.6
C2 C1 H1B 108.6
H1A C1 H1B 107.6
C3 C2 C1 114.42(19)
C3 C2 H2A 108.7
C1 C2 H2A 108.7
C3 C2 H2B 108.7
C1 C2 H2B 108.7
H2A C2 H2B 107.6
N2 C3 C2 114.76(18)
N2 C3 H3A 108.6
C2 C3 H3A 108.6
N2 C3 H3B 108.6
C2 C3 H3B 108.6
H3A C3 H3B 107.6
N2 C4 C5 111.05(17)
N2 C4 H4A 109.4
C5 C4 H4A 109.4
N2 C4 H4B 109.4
C5 C4 H4B 109.4
H4A C4 H4B 108.0
N3 C5 C4 111.80(18)
N3 C5 H5A 109.3
C4 C5 H5A 109.3
N3 C5 H5B 109.3
C4 C5 H5B 109.3
H5A C5 H5B 107.9
N3 C6 C7 114.20(18)
N3 C6 H6A 108.7
C7 C6 H6A 108.7
N3 C6 H6B 108.7
C7 C6 H6B 108.7
H6A C6 H6B 107.6
C6 C7 C8 115.15(18)
C6 C7 H7A 108.5
C8 C7 H7A 108.5
C6 C7 H7B 108.5
C8 C7 H7B 108.5
H7A C7 H7B 107.5
N4 C8 C7 116.21(17)
N4 C8 H8A 108.2
C7 C8 H8A 108.2
N4 C8 H8B 108.2
C7 C8 H8B 108.2
H8A C8 H8B 107.4
N4 C9 C10 110.92(17)
N4 C9 H9A 109.5
C10 C9 H9A 109.5
N4 C9 H9B 109.5
C10 C9 H9B 109.5
H9A C9 H9B 108.0
N1 C10 C9 111.67(17)
N1 C10 H10A 109.3
C9 C10 H10A 109.3
N1 C10 H10B 109.3
C9 C10 H10B 109.3
H10A C10 H10B 107.9
N2 C11 H11A 109.5
N2 C11 H11B 109.5
H11A C11 H11B 109.5
N2 C11 H11C 109.5
H11A C11 H11C 109.5
H11B C11 H11C 109.5
N3 C12 H12A 109.5
N3 C12 H12B 109.5
H12A C12 H12B 109.5
N3 C12 H12C 109.5
H12A C12 H12C 109.5
H12B C12 H12C 109.5
N4 C13 H13A 109.5
N4 C13 H13B 109.5
H13A C13 H13B 109.5
N4 C13 H13C 109.5
H13A C13 H13C 109.5
H13B C13 H13C 109.5
N1 C14 H14A 109.5
N1 C14 H14B 109.5
H14A C14 H14B 109.5
N1 C14 H14C 109.5
H14A C14 H14C 109.5
H14B C14 H14C 109.5
C15 O1 Fe1 135.42(14)
O2 C15 O1 124.8(2)
O2 C15 C16 120.8(2)
O1 C15 C16 114.4(2)
C15 C16 H16A 109.5
C15 C16 H16B 109.5
H16A C16 H16B 109.5
C15 C16 H16C 109.5
H16A C16 H16C 109.5
H16B C16 H16C 109.5
C35 B1 C17 113.13(15)
C35 B1 C29 111.95(15)
C17 B1 C29 105.41(15)
C35 B1 C23 104.09(15)
C17 B1 C23 111.00(15)
C29 B1 C23 111.42(15)
C18 C17 C22 114.25(18)
C18 C17 B1 126.23(17)
C22 C17 B1 119.47(17)
C19 C18 C17 122.90(19)
C19 C18 H18A 118.6
C17 C18 H18A 118.6
C20 C19 C18 120.5(2)
C20 C19 H19A 119.7
C18 C19 H19A 119.7
C21 C20 C19 118.53(19)
C21 C20 H20A 120.7
C19 C20 H20A 120.7
C20 C21 C22 120.4(2)
C20 C21 H21A 119.8
C22 C21 H21A 119.8
C21 C22 C17 123.4(2)
C21 C22 H22A 118.3
C17 C22 H22A 118.3
C28 C23 C24 115.02(18)
C28 C23 B1 121.67(17)
C24 C23 B1 123.15(17)
C25 C24 C23 122.3(2)
C25 C24 H24A 118.8
C23 C24 H24A 118.8
C26 C25 C24 120.7(2)
C26 C25 H25A 119.6
C24 C25 H25A 119.6
C25 C26 C27 118.5(2)
C25 C26 H26A 120.7
C27 C26 H26A 120.7
C28 C27 C26 120.4(2)
C28 C27 H27A 119.8
C26 C27 H27A 119.8
C27 C28 C23 123.0(2)
C27 C28 H28A 118.5
C23 C28 H28A 118.5
C30 C29 C34 114.68(17)
C30 C29 B1 120.23(17)
C34 C29 B1 124.97(16)
C31 C30 C29 123.19(19)
C31 C30 H30A 118.4
C29 C30 H30A 118.4
C32 C31 C30 120.10(19)
C32 C31 H31A 120.0
C30 C31 H31A 120.0
C31 C32 C33 118.84(19)
C31 C32 H32A 120.6
C33 C32 H32A 120.6
C32 C33 C34 120.2(2)
C32 C33 H33A 119.9
C34 C33 H33A 119.9
C33 C34 C29 122.92(19)
C33 C34 H34A 118.5
C29 C34 H34A 118.5
C40 C35 C36 114.75(17)
C40 C35 B1 123.56(17)
C36 C35 B1 121.40(16)
C37 C36 C35 122.97(19)
C37 C36 H36A 118.5
C35 C36 H36A 118.5
C38 C37 C36 120.24(19)
C38 C37 H37A 119.9
C36 C37 H37A 119.9
C39 C38 C37 118.72(19)
C39 C38 H38A 120.6
C37 C38 H38A 120.6
C38 C39 C40 120.18(19)
C38 C39 H39A 119.9
C40 C39 H39A 119.9
C39 C40 C35 123.11(19)
C39 C40 H40A 118.4
C35 C40 H40A 118.4

loop_
_geom_bond_atom_site_label_1
_geom_bond_atom_site_label_2
_geom_bond_distance
Fe1 O1 1.9310(14)
Fe1 N4 2.1715(16)
Fe1 N2 2.1844(16)
Fe1 N1 2.2303(17)
Fe1 N3 2.2626(16)
N1 C14 1.481(3)
N1 C1 1.483(3)
N1 C10 1.488(3)
N2 C3 1.482(3)
N2 C4 1.493(3)
N2 C11 1.494(2)
N3 C12 1.478(3)
N3 C6 1.482(3)
N3 C5 1.492(3)
N4 C13 1.488(3)
N4 C9 1.491(3)
N4 C8 1.496(2)
C1 C2 1.523(3)
C1 H1A 0.9900
C1 H1B 0.9900
C2 C3 1.503(3)
C2 H2A 0.9900
C2 H2B 0.9900
C3 H3A 0.9900
C3 H3B 0.9900
C4 C5 1.496(3)
C4 H4A 0.9900
C4 H4B 0.9900
C5 H5A 0.9900
C5 H5B 0.9900
C6 C7 1.515(3)
C6 H6A 0.9900
C6 H6B 0.9900
C7 C8 1.516(3)
C7 H7A 0.9900
C7 H7B 0.9900
C8 H8A 0.9900
C8 H8B 0.9900
C9 C10 1.514(3)
C9 H9A 0.9900
C9 H9B 0.9900
C10 H10A 0.9900
C10 H10B 0.9900
C11 H11A 0.9800
C11 H11B 0.9800
C11 H11C 0.9800
C12 H12A 0.9800
C12 H12B 0.9800
C12 H12C 0.9800
C13 H13A 0.9800
C13 H13B 0.9800
C13 H13C 0.9800
C14 H14A 0.9800
C14 H14B 0.9800
C14 H14C 0.9800
O1 C15 1.282(2)
C15 O2 1.222(3)
C15 C16 1.495(3)
C16 H16A 0.9800
C16 H16B 0.9800
C16 H16C 0.9800
B1 C35 1.643(3)
B1 C17 1.647(3)
B1 C29 1.648(3)
B1 C23 1.650(3)
C17 C18 1.397(3)
C17 C22 1.403(3)
C18 C19 1.394(3)
C18 H18A 0.9500
C19 C20 1.377(3)
C19 H19A 0.9500
C20 C21 1.374(3)
C20 H20A 0.9500
C21 C22 1.384(3)
C21 H21A 0.9500
C22 H22A 0.9500
C23 C28 1.402(3)
C23 C24 1.403(3)
C24 C25 1.391(3)
C24 H24A 0.9500
C25 C26 1.379(3)
C25 H25A 0.9500
C26 C27 1.384(3)
C26 H26A 0.9500
C27 C28 1.381(3)
C27 H27A 0.9500
C28 H28A 0.9500
C29 C30 1.400(3)
C29 C34 1.402(3)
C30 C31 1.388(3)
C30 H30A 0.9500
C31 C32 1.381(3)
C31 H31A 0.9500
C32 C33 1.382(3)
C32 H32A 0.9500
C33 C34 1.390(3)
C33 H33A 0.9500
C34 H34A 0.9500
C35 C40 1.394(3)
C35 C36 1.400(3)
C36 C37 1.389(3)
C36 H36A 0.9500
C37 C38 1.380(3)
C37 H37A 0.9500
C38 C39 1.380(3)
C38 H38A 0.9500
C39 C40 1.391(3)
C39 H39A 0.9500
C40 H40A 0.9500

loop_
_geom_torsion_atom_site_label_1
_geom_torsion_atom_site_label_2
_geom_torsion_atom_site_label_3
_geom_torsion_atom_site_label_4
_geom_torsion
O1 Fe1 N1 C14 -12.16(16)
N4 Fe1 N1 C14 -134.36(15)
N2 Fe1 N1 C14 90.37(15)
N3 Fe1 N1 C14 160.17(19)
O1 Fe1 N1 C1 -137.57(13)
N4 Fe1 N1 C1 100.23(13)
N2 Fe1 N1 C1 -35.05(13)
N3 Fe1 N1 C1 34.8(3)
O1 Fe1 N1 C10 103.75(13)
N4 Fe1 N1 C10 -18.45(13)
N2 Fe1 N1 C10 -153.73(13)
N3 Fe1 N1 C10 -83.9(2)
O1 Fe1 N2 C3 138.31(14)
N4 Fe1 N2 C3 -48.19(17)
N1 Fe1 N2 C3 32.98(14)
N3 Fe1 N2 C3 -130.78(14)
O1 Fe1 N2 C4 -99.54(13)
N4 Fe1 N2 C4 73.96(16)
N1 Fe1 N2 C4 155.14(13)
N3 Fe1 N2 C4 -8.62(13)
O1 Fe1 N2 C11 15.40(13)
N4 Fe1 N2 C11 -171.09(11)
N1 Fe1 N2 C11 -89.92(13)
N3 Fe1 N2 C11 106.32(13)
O1 Fe1 N3 C12 -32.51(15)
N4 Fe1 N3 C12 90.47(14)
N2 Fe1 N3 C12 -133.98(15)
N1 Fe1 N3 C12 154.92(19)
O1 Fe1 N3 C6 -159.99(14)
N4 Fe1 N3 C6 -37.01(14)
N2 Fe1 N3 C6 98.54(14)
N1 Fe1 N3 C6 27.4(3)
O1 Fe1 N3 C5 82.00(13)
N4 Fe1 N3 C5 -155.02(13)
N2 Fe1 N3 C5 -19.47(13)
N1 Fe1 N3 C5 -90.6(2)
O1 Fe1 N4 C13 4.23(15)
N2 Fe1 N4 C13 -168.19(12)
N1 Fe1 N4 C13 106.92(13)
N3 Fe1 N4 C13 -88.68(13)
O1 Fe1 N4 C9 -111.55(13)
N2 Fe1 N4 C9 76.04(15)
N1 Fe1 N4 C9 -8.86(13)
N3 Fe1 N4 C9 155.55(13)
O1 Fe1 N4 C8 126.27(14)
N2 Fe1 N4 C8 -46.14(17)
N1 Fe1 N4 C8 -131.04(14)
N3 Fe1 N4 C8 33.37(14)
C14 N1 C1 C2 -69.2(2)
C10 N1 C1 C2 173.70(18)
Fe1 N1 C1 C2 58.4(2)
N1 C1 C2 C3 -75.8(3)
C4 N2 C3 C2 -173.89(17)
C11 N2 C3 C2 69.4(2)
Fe1 N2 C3 C2 -52.7(2)
C1 C2 C3 N2 70.7(2)
C3 N2 C4 C5 164.58(17)
C11 N2 C4 C5 -77.9(2)
Fe1 N2 C4 C5 36.8(2)
C12 N3 C5 C4 165.40(18)
C6 N3 C5 C4 -75.6(2)
Fe1 N3 C5 C4 46.37(19)
N2 C4 C5 N3 -59.9(2)
C12 N3 C6 C7 -69.9(2)
C5 N3 C6 C7 172.87(18)
Fe1 N3 C6 C7 59.2(2)
N3 C6 C7 C8 -72.7(3)
C13 N4 C8 C7 68.0(2)
C9 N4 C8 C7 -173.90(17)
Fe1 N4 C8 C7 -51.5(2)
C6 C7 C8 N4 67.3(2)
C13 N4 C9 C10 -77.3(2)
C8 N4 C9 C10 164.38(17)
Fe1 N4 C9 C10 35.4(2)
C14 N1 C10 C9 163.99(19)
C1 N1 C10 C9 -77.6(2)
Fe1 N1 C10 C9 43.8(2)
N4 C9 C10 N1 -56.1(2)
N4 Fe1 O1 C15 42.5(2)
N2 Fe1 O1 C15 -142.95(19)
N1 Fe1 O1 C15 -48.1(2)
N3 Fe1 O1 C15 134.16(19)
Fe1 O1 C15 O2 -2.3(3)
Fe1 O1 C15 C16 177.42(15)
C35 B1 C17 C18 -12.5(3)
C29 B1 C17 C18 110.1(2)
C23 B1 C17 C18 -129.11(19)
C35 B1 C17 C22 170.23(16)
C29 B1 C17 C22 -67.1(2)
C23 B1 C17 C22 53.6(2)
C22 C17 C18 C19 -1.1(3)
B1 C17 C18 C19 -178.43(18)
C17 C18 C19 C20 0.1(3)
C18 C19 C20 C21 0.3(3)
C19 C20 C21 C22 0.4(3)
C20 C21 C22 C17 -1.5(3)
C18 C17 C22 C21 1.7(3)
B1 C17 C22 C21 179.30(19)
C35 B1 C23 C28 77.5(2)
C17 B1 C23 C28 -160.46(17)
C29 B1 C23 C28 -43.3(2)
C35 B1 C23 C24 -97.6(2)
C17 B1 C23 C24 24.4(2)
C29 B1 C23 C24 141.58(18)
C28 C23 C24 C25 1.1(3)
B1 C23 C24 C25 176.52(18)
C23 C24 C25 C26 0.8(3)
C24 C25 C26 C27 -1.8(3)
C25 C26 C27 C28 0.8(3)
C26 C27 C28 C23 1.3(3)
C24 C23 C28 C27 -2.2(3)
B1 C23 C28 C27 -177.65(19)
C35 B1 C29 C30 48.0(2)
C17 B1 C29 C30 -75.4(2)
C23 B1 C29 C30 164.14(17)
C35 B1 C29 C34 -136.24(19)
C17 B1 C29 C34 100.4(2)
C23 B1 C29 C34 -20.1(3)
C34 C29 C30 C31 1.9(3)
B1 C29 C30 C31 178.03(18)
C29 C30 C31 C32 -0.4(3)
C30 C31 C32 C33 -1.3(3)
C31 C32 C33 C34 1.4(3)
C32 C33 C34 C29 0.2(3)
C30 C29 C34 C33 -1.8(3)
B1 C29 C34 C33 -177.70(18)
C17 B1 C35 C40 141.97(18)
C29 B1 C35 C40 23.0(2)
C23 B1 C35 C40 -97.4(2)
C17 B1 C35 C36 -44.5(2)
C29 B1 C35 C36 -163.44(17)
C23 B1 C35 C36 76.1(2)
C40 C35 C36 C37 -1.4(3)
B1 C35 C36 C37 -175.47(18)
C35 C36 C37 C38 1.8(3)
C36 C37 C38 C39 -0.2(3)
C37 C38 C39 C40 -1.6(3)
C38 C39 C40 C35 1.9(3)
C36 C35 C40 C39 -0.4(3)
B1 C35 C40 C39 173.48(18)
